data_7055774
loop_
_publ_author_name
'Li, Xiang'
'Dong, Xiongwei'
'Liu, Yaojing'
'Meng, Yan'
'Zhang, Yong'
'Zhang, Dan'
'Liu, Changlin'

_publ_contact_author_address
;
 Central China Normal University, Wuhan, China
;
_publ_contact_author_email skytor@163.com
_publ_contact_author_name 'Dr. Xiongwei Dong'
_publ_section_title
;
 Ultraviolet irradiation-mediated formation of A\b42 oligomers and
 reactive oxygen species in Zn2+-bound A\b42 aggregates irrespective of
 the removal of Zn2+
;
_journal_issue 11
_journal_name_full 'New J. Chem.'
_journal_page_first 9385
_journal_paper_doi 10.1039/C6NJ02004F
_journal_volume 40
_journal_year 2016
_chemical_formula_moiety 'C27 H27 N7 O10 S Zn'
_chemical_formula_sum 'C27 H27 N7 O10 S Zn'
_chemical_formula_weight 706.99
_space_group_IT_number 15
_symmetry_cell_setting monoclinic
_symmetry_space_group_name_Hall '-C 2yc'
_symmetry_space_group_name_H-M 'C 1 2/c 1'
_atom_sites_solution_hydrogens geom
_atom_sites_solution_primary direct
_atom_sites_solution_secondary difmap
_audit_block_doi 10.5517/cc1j51pf
_audit_creation_method SHELXL-97
_audit_update_record
;
2016-09-08 deposited with the CCDC.
2016-09-19 downloaded from the CCDC.
;
_cell_angle_alpha 90.00
_cell_angle_beta 148.402(8)
_cell_angle_gamma 90.00
_cell_formula_units_Z 8
_cell_length_a 35.144(7)
_cell_length_b 10.1699(17)
_cell_length_c 33.644(6)
_cell_measurement_reflns_used 8780
_cell_measurement_temperature 298(2)
_cell_measurement_theta_max 28.27
_cell_measurement_theta_min 2.21
_cell_volume 6300(2)
_computing_cell_refinement 'Bruker SMART'
_computing_data_collection 'Bruker SMART'
_computing_data_reduction 'Bruker SAINT'
_computing_molecular_graphics 'Bruker SHELXTL'
_computing_publication_material 'Bruker SHELXTL'
_computing_structure_refinement 'SHELXL-97 (Sheldrick, 1997)'
_computing_structure_solution 'SHELXS-97 (Sheldrick, 1990)'
_diffrn_ambient_temperature 298(2)
_diffrn_measured_fraction_theta_full 0.998
_diffrn_measured_fraction_theta_max 0.998
_diffrn_measurement_device_type 'CCD area detector'
_diffrn_measurement_method 'phi and omega scans'
_diffrn_radiation_monochromator graphite
_diffrn_radiation_source 'fine-focus sealed tube'
_diffrn_radiation_type MoK\a
_diffrn_radiation_wavelength 0.71073
_diffrn_reflns_av_R_equivalents 0.0471
_diffrn_reflns_av_sigmaI/netI 0.0506
_diffrn_reflns_limit_h_max 42
_diffrn_reflns_limit_h_min -42
_diffrn_reflns_limit_k_max 12
_diffrn_reflns_limit_k_min -12
_diffrn_reflns_limit_l_max 38
_diffrn_reflns_limit_l_min -40
_diffrn_reflns_number 18165
_diffrn_reflns_theta_full 25.50
_diffrn_reflns_theta_max 25.50
_diffrn_reflns_theta_min 2.10
_exptl_absorpt_coefficient_mu 0.912
_exptl_absorpt_correction_T_max 0.9063
_exptl_absorpt_correction_T_min 0.8678
_exptl_absorpt_correction_type none
_exptl_crystal_colour colorless
_exptl_crystal_density_diffrn 1.491
_exptl_crystal_density_method 'not measured'
_exptl_crystal_description block
_exptl_crystal_F_000 2912
_exptl_crystal_size_max 0.16
_exptl_crystal_size_mid 0.12
_exptl_crystal_size_min 0.11
_refine_diff_density_max 1.379
_refine_diff_density_min -0.507
_refine_diff_density_rms 0.113
_refine_ls_extinction_method none
_refine_ls_goodness_of_fit_ref 1.118
_refine_ls_hydrogen_treatment mixed
_refine_ls_matrix_type full
_refine_ls_number_parameters 426
_refine_ls_number_reflns 5856
_refine_ls_number_restraints 108
_refine_ls_restrained_S_all 1.160
_refine_ls_R_factor_all 0.0940
_refine_ls_R_factor_gt 0.0838
_refine_ls_shift/su_max 0.005
_refine_ls_shift/su_mean 0.000
_refine_ls_structure_factor_coef Fsqd
_refine_ls_weighting_details 'calc w=1/[\s^2^(Fo^2^)+(0.1129P)^2^+27.7745P] where P=(Fo^2^+2Fc^2^)/3'
_refine_ls_weighting_scheme calc
_refine_ls_wR_factor_gt 0.2188
_refine_ls_wR_factor_ref 0.2262
_reflns_number_gt 4984
_reflns_number_total 5856
_reflns_threshold_expression >2sigma(I)
_cod_data_source_file c6nj02004f2.cif
_cod_data_source_block t
_cod_depositor_comments
;
 Splitting the malformed value of the _chemical_name_systematic data item
 into _publ_contact_author_address, _publ_contact_author_email and
 _publ_contact_author_name data items.

 Antanas Vaitkus,
 2017-03-30

The following automatic conversions were performed:

'_symmetry_cell_setting' value 'Monoclinic' changed to 'monoclinic'
according to
/usr/data/users/saulius/crontab/automatic-downloads/rss-feeds/RSC/lib/dictionaries/cif_core.dic
dictionary named 'cif_core.dic' version 2.4.2 from 2011-04-26.

Automatic conversion script
Id: cif_fix_values 4268 2015-11-12 08:31:59Z antanas 

 Adding full bibliography for 7055774.cif.
;
_cod_original_sg_symbol_H-M 'C2/c  '
_cod_database_code 7055774

loop_
_symmetry_equiv_pos_as_xyz
'x, y, z'
'-x, y, -z+1/2'
'x+1/2, y+1/2, z'
'-x+1/2, y+1/2, -z+1/2'
'-x, -y, -z'
'x, -y, z-1/2'
'-x+1/2, -y+1/2, -z'
'x+1/2, -y+1/2, z-1/2'

loop_
_atom_site_label
_atom_site_type_symbol
_atom_site_fract_x
_atom_site_fract_y
_atom_site_fract_z
_atom_site_U_iso_or_equiv
_atom_site_adp_type
_atom_site_occupancy
_atom_site_symmetry_multiplicity
_atom_site_calc_flag
_atom_site_refinement_flags
_atom_site_disorder_assembly
_atom_site_disorder_group
Zn1 Zn -0.00626(3) -0.10706(6) 0.11983(4) 0.0430(2) Uani 1 1 d . . .
C1 C 0.0655(4) -0.0644(8) 0.1060(4) 0.0639(18) Uani 1 1 d . . .
H1A H 0.0295 -0.1102 0.0581 0.077 Uiso 1 1 calc R . .
H1B H 0.1084 -0.0524 0.1278 0.077 Uiso 1 1 calc R . .
C2 C 0.0366(2) 0.0658(4) 0.0917(2) 0.0545(15) Uani 1 1 d G . .
C3 C 0.0457(3) 0.1796(5) 0.0775(3) 0.072(2) Uani 1 1 d G . .
H3 H 0.0748 0.1784 0.0807 0.086 Uiso 1 1 calc R . .
C4 C 0.0115(3) 0.2953(4) 0.0585(3) 0.084(2) Uani 1 1 d G . .
H4 H 0.0176 0.3715 0.0490 0.101 Uiso 1 1 calc R . .
C5 C -0.0319(3) 0.2972(3) 0.0537(3) 0.075(2) Uani 1 1 d G . .
H5 H -0.0548 0.3746 0.0410 0.090 Uiso 1 1 calc R . .
C6 C -0.0410(2) 0.1834(4) 0.0680(3) 0.0657(18) Uani 1 1 d G . .
H6 H -0.0700 0.1846 0.0648 0.079 Uiso 1 1 calc R . .
N2 N -0.0067(2) 0.0677(3) 0.0870(2) 0.0528(12) Uani 1 1 d G . .
C7 C 0.0818(4) -0.2893(6) 0.1475(4) 0.0604(17) Uani 1 1 d . . .
H7A H 0.0441 -0.3084 0.0947 0.072 Uiso 1 1 calc R . .
H7B H 0.1279 -0.3176 0.1774 0.072 Uiso 1 1 calc R . .
C8 C 0.0674(2) -0.3624(4) 0.1713(2) 0.0560(15) Uani 1 1 d G . .
C9 C 0.0937(2) -0.4880(4) 0.2023(3) 0.076(2) Uani 1 1 d G . .
H9 H 0.1263 -0.5270 0.2138 0.091 Uiso 1 1 calc R . .
C10 C 0.0713(3) -0.5553(3) 0.2162(3) 0.082(2) Uani 1 1 d G . .
H10 H 0.0889 -0.6394 0.2369 0.098 Uiso 1 1 calc R . .
C11 C 0.0226(3) -0.4971(4) 0.1990(3) 0.072(2) Uani 1 1 d G . .
H11 H 0.0076 -0.5421 0.2083 0.087 Uiso 1 1 calc R . .
C12 C -0.0037(2) -0.3714(4) 0.1680(2) 0.0587(16) Uani 1 1 d G . .
H12 H -0.0363 -0.3325 0.1566 0.070 Uiso 1 1 calc R . .
N3 N 0.01866(19) -0.3041(3) 0.1542(2) 0.0486(11) Uani 1 1 d G . .
C13 C 0.1535(3) -0.1063(7) 0.2365(4) 0.0547(15) Uani 1 1 d . . .
H13A H 0.1836 -0.0650 0.2431 0.066 Uiso 1 1 calc R . .
H13B H 0.1787 -0.1840 0.2684 0.066 Uiso 1 1 calc R . .
C14 C 0.1426(3) -0.0118(5) 0.2610(3) 0.0411(12) Uani 1 1 d . . .
C15 C 0.20533(18) 0.1663(3) 0.35341(19) 0.0393(11) Uani 1 1 d G . .
C16 C 0.25803(18) 0.2626(4) 0.3951(2) 0.0496(14) Uani 1 1 d G . .
H16 H 0.2857 0.2642 0.3966 0.060 Uiso 1 1 calc R . .
C17 C 0.26935(17) 0.3567(3) 0.4345(2) 0.0493(14) Uani 1 1 d G . .
H17 H 0.3046 0.4211 0.4624 0.059 Uiso 1 1 calc R . .
C18 C 0.22795(18) 0.3544(3) 0.43222(19) 0.0386(11) Uani 1 1 d G . .
C19 C 0.17525(17) 0.2581(3) 0.3905(2) 0.0419(12) Uani 1 1 d G . .
H19 H 0.1476 0.2565 0.3890 0.050 Uiso 1 1 calc R . .
C20 C 0.16393(16) 0.1640(3) 0.35113(19) 0.0418(12) Uani 1 1 d G . .
H20 H 0.1287 0.0996 0.3232 0.050 Uiso 1 1 calc R . .
C21 C 0.2399(3) 0.4539(5) 0.4742(3) 0.0386(11) Uani 1 1 d . . .
C22 C 0.29016(19) 0.6099(3) 0.5558(2) 0.0428(12) Uani 1 1 d G . .
C23 C 0.22634(17) 0.5923(3) 0.52044(19) 0.0471(13) Uani 1 1 d G . .
C24 C 0.21314(19) 0.6677(4) 0.5424(2) 0.0586(16) Uani 1 1 d G . .
H24 H 0.1704 0.6559 0.5187 0.070 Uiso 1 1 calc R . .
C25 C 0.2638(2) 0.7606(4) 0.5997(2) 0.0642(18) Uani 1 1 d G . .
H25 H 0.2549 0.8110 0.6144 0.077 Uiso 1 1 calc R . .
C26 C 0.3276(2) 0.7781(4) 0.6351(2) 0.0616(17) Uani 1 1 d G . .
H26 H 0.3614 0.8403 0.6734 0.074 Uiso 1 1 calc R . .
C27 C 0.34078(17) 0.7028(4) 0.6131(2) 0.0510(14) Uani 1 1 d G . .
H27 H 0.3835 0.7145 0.6368 0.061 Uiso 1 1 calc R . .
N1 N 0.0842(3) -0.1451(5) 0.1572(3) 0.0490(12) Uani 1 1 d . . .
N4 N 0.1976(2) 0.0719(5) 0.3159(3) 0.0460(11) Uani 1 1 d . . .
H4A H 0.2326 0.0678 0.3302 0.055 Uiso 1 1 calc R . .
N5 N 0.2965(2) 0.5295(4) 0.5275(2) 0.0401(10) Uani 1 1 d . . .
N6 N 0.5000 0.3516(10) 0.7500 0.064(2) Uani 1 2 d SU . .
O1 O 0.0875(2) -0.0179(4) 0.2328(2) 0.0484(9) Uani 1 1 d . . .
O2 O -0.0627(2) -0.0561(5) 0.1187(2) 0.0593(11) Uani 1 1 d . . .
H2A H -0.1091 -0.0632 0.0777 0.089 Uiso 1 1 d R . .
H2B H -0.0401 -0.0272 0.1587 0.089 Uiso 1 1 d R . .
O3 O -0.0925(2) -0.1696(5) 0.0058(2) 0.0663(12) Uani 1 1 d . . .
H3A H -0.1363 -0.1662 -0.0243 0.099 Uiso 1 1 d R . .
H3B H -0.0833 -0.1972 -0.0093 0.099 Uiso 1 1 d R . .
O4 O 0.5196(4) 0.2924(8) 0.7975(4) 0.121(3) Uani 1 1 d U . .
O5 O 0.5000 0.4693(8) 0.7500 0.082(2) Uani 1 2 d SU . .
N7 N 0.2899(6) 0.5334(11) 0.3405(7) 0.069(3) Uani 0.50 1 d PDU A 1
O6 O 0.2766(11) 0.6514(13) 0.3319(10) 0.161(7) Uani 0.50 1 d PDU A 1
O7 O 0.2492(9) 0.4642(16) 0.2817(8) 0.139(6) Uani 0.50 1 d PDU A 1
O8 O 0.3396(7) 0.4814(12) 0.4007(6) 0.094(3) Uani 0.50 1 d PDU A 1
N8 N 0.8632(13) 0.539(3) 0.9144(16) 0.086(2) Uani 0.518(15) 1 d PDU B 1
O9 O 0.8231(6) 0.4404(13) 0.8760(7) 0.095(5) Uani 0.518(15) 1 d PDU B 1
O10 O 0.8984(18) 0.580(3) 0.916(2) 0.281(19) Uani 0.518(15) 1 d PDU B 1
O11 O 0.8805(19) 0.581(3) 0.9632(16) 0.251(15) Uani 0.518(15) 1 d PDU B 1
N8' N 0.8744(11) 0.540(3) 0.9213(15) 0.086(2) Uani 0.482(15) 1 d PDU B 2
O9' O 0.8745(11) 0.475(2) 0.8903(11) 0.157(9) Uani 0.482(15) 1 d PDU B 2
O10' O 0.9295(5) 0.6053(11) 0.9786(6) 0.080(4) Uani 0.482(15) 1 d PDU B 2
O11' O 0.8239(8) 0.540(2) 0.9004(11) 0.136(7) Uani 0.482(15) 1 d PDU B 2
O1W O 0.2450(9) 0.179(2) 0.2515(11) 0.162(8) Uani 0.50 1 d P C 1
O1W' O 0.267(2) 0.287(5) 0.295(2) 0.31(2) Uani 0.50 1 d P D 2
S1 S 0.17391(8) 0.47226(16) 0.45268(9) 0.0510(4) Uani 1 1 d . . .

loop_
_atom_site_aniso_label
_atom_site_aniso_U_11
_atom_site_aniso_U_22
_atom_site_aniso_U_33
_atom_site_aniso_U_23
_atom_site_aniso_U_13
_atom_site_aniso_U_12
Zn1 0.0335(4) 0.0487(4) 0.0432(4) -0.0019(3) 0.0321(3) -0.0028(3)
C1 0.065(4) 0.084(5) 0.066(4) -0.014(4) 0.060(4) -0.012(4)
C2 0.049(3) 0.070(4) 0.041(3) -0.007(3) 0.038(3) -0.011(3)
C3 0.066(4) 0.089(6) 0.059(4) -0.003(4) 0.053(4) -0.015(4)
C4 0.087(6) 0.081(6) 0.069(5) -0.005(4) 0.064(5) -0.022(5)
C5 0.069(5) 0.064(4) 0.065(5) 0.008(4) 0.052(4) 0.002(4)
C6 0.048(4) 0.064(4) 0.058(4) 0.001(3) 0.041(4) -0.002(3)
N2 0.039(3) 0.057(3) 0.046(3) -0.005(2) 0.033(2) -0.010(2)
C7 0.058(4) 0.061(4) 0.066(4) -0.015(3) 0.054(4) -0.005(3)
C8 0.043(3) 0.047(3) 0.055(4) -0.010(3) 0.038(3) -0.004(3)
C9 0.054(4) 0.058(4) 0.068(5) -0.008(4) 0.045(4) 0.003(3)
C10 0.067(5) 0.055(4) 0.062(5) 0.005(4) 0.045(4) 0.001(4)
C11 0.057(4) 0.066(4) 0.053(4) 0.001(3) 0.040(4) -0.012(4)
C12 0.045(3) 0.062(4) 0.048(3) 0.002(3) 0.036(3) -0.007(3)
N3 0.039(2) 0.047(3) 0.044(3) -0.005(2) 0.033(2) -0.003(2)
C13 0.038(3) 0.066(4) 0.053(4) -0.010(3) 0.038(3) -0.003(3)
C14 0.032(3) 0.047(3) 0.037(3) 0.000(2) 0.028(2) 0.000(2)
C15 0.027(2) 0.047(3) 0.034(3) -0.001(2) 0.024(2) 0.001(2)
C16 0.038(3) 0.060(4) 0.058(3) -0.010(3) 0.042(3) -0.010(3)
C17 0.036(3) 0.060(4) 0.048(3) -0.013(3) 0.035(3) -0.012(3)
C18 0.029(2) 0.044(3) 0.036(3) 0.002(2) 0.027(2) 0.001(2)
C19 0.033(3) 0.052(3) 0.041(3) 0.000(2) 0.031(3) -0.001(2)
C20 0.028(2) 0.053(3) 0.037(3) -0.004(2) 0.026(2) -0.008(2)
C21 0.028(2) 0.044(3) 0.033(3) 0.003(2) 0.024(2) 0.003(2)
C22 0.037(3) 0.044(3) 0.037(3) 0.005(2) 0.030(3) 0.004(2)
C23 0.043(3) 0.047(3) 0.047(3) 0.008(3) 0.037(3) 0.010(2)
C24 0.057(4) 0.064(4) 0.060(4) 0.008(3) 0.051(4) 0.013(3)
C25 0.074(5) 0.067(4) 0.061(4) 0.005(3) 0.059(4) 0.015(4)
C26 0.064(4) 0.055(4) 0.043(3) 0.000(3) 0.042(3) 0.006(3)
C27 0.046(3) 0.051(3) 0.044(3) -0.002(3) 0.036(3) -0.002(3)
N1 0.039(2) 0.062(3) 0.046(3) -0.014(2) 0.036(2) -0.010(2)
N4 0.029(2) 0.060(3) 0.045(3) -0.009(2) 0.031(2) -0.005(2)
N5 0.033(2) 0.043(2) 0.039(2) -0.0006(19) 0.030(2) -0.0009(19)
N6 0.039(4) 0.076(5) 0.074(5) 0.000 0.047(4) 0.000
O1 0.0347(19) 0.065(3) 0.047(2) -0.0122(19) 0.0349(19) -0.0105(18)
O2 0.033(2) 0.091(3) 0.049(2) -0.012(2) 0.034(2) -0.004(2)
O3 0.043(2) 0.081(3) 0.046(2) -0.013(2) 0.033(2) -0.015(2)
O4 0.082(4) 0.147(6) 0.133(5) 0.066(4) 0.091(4) 0.031(4)
O5 0.077(4) 0.073(5) 0.095(5) 0.000 0.073(4) 0.000
N7 0.051(5) 0.074(7) 0.085(7) -0.001(6) 0.058(5) 0.003(5)
O6 0.160(10) 0.178(11) 0.148(10) -0.029(7) 0.131(9) -0.003(8)
O7 0.142(10) 0.138(10) 0.117(8) -0.014(7) 0.107(7) 0.016(7)
O8 0.094(7) 0.106(7) 0.099(7) -0.021(6) 0.085(6) -0.018(6)
N8 0.086(5) 0.090(5) 0.087(5) 0.003(4) 0.074(5) -0.005(4)
O9 0.077(6) 0.100(8) 0.121(8) 0.002(6) 0.087(6) -0.002(5)
O10 0.28(2) 0.28(2) 0.29(2) -0.001(10) 0.244(18) -0.007(9)
O11 0.264(18) 0.245(18) 0.250(17) -0.012(9) 0.220(14) 0.012(9)
N8' 0.086(5) 0.090(5) 0.087(5) 0.003(4) 0.074(5) -0.005(4)
O9' 0.165(12) 0.177(13) 0.166(11) -0.039(7) 0.147(10) 0.009(7)
O10' 0.055(6) 0.076(7) 0.081(7) -0.007(5) 0.054(5) -0.010(4)
O11' 0.115(8) 0.188(12) 0.160(11) -0.018(8) 0.126(9) -0.005(7)
O1W 0.086(11) 0.20(2) 0.116(13) 0.010(14) 0.073(11) 0.027(12)
O1W' 0.39(5) 0.44(6) 0.33(4) -0.16(4) 0.34(4) -0.17(4)
S1 0.0368(7) 0.0600(9) 0.0549(9) -0.0057(7) 0.0389(8) -0.0009(6)

loop_
_atom_type_symbol
_atom_type_description
_atom_type_scat_dispersion_real
_atom_type_scat_dispersion_imag
_atom_type_scat_source
C C 0.0033 0.0016 'International Tables Vol C Tables 4.2.6.8 and 6.1.1.4'
H H 0.0000 0.0000 'International Tables Vol C Tables 4.2.6.8 and 6.1.1.4'
N N 0.0061 0.0033 'International Tables Vol C Tables 4.2.6.8 and 6.1.1.4'
O O 0.0106 0.0060 'International Tables Vol C Tables 4.2.6.8 and 6.1.1.4'
S S 0.1246 0.1234 'International Tables Vol C Tables 4.2.6.8 and 6.1.1.4'
Zn Zn 0.2839 1.4301 'International Tables Vol C Tables 4.2.6.8 and 6.1.1.4'

loop_
_geom_angle_atom_site_label_1
_geom_angle_atom_site_label_2
_geom_angle_atom_site_label_3
_geom_angle
_geom_angle_site_symmetry_3
O2 Zn1 N2 101.96(18) .
O2 Zn1 N3 101.44(17) .
N2 Zn1 N3 156.59(14) .
O2 Zn1 O3 100.10(19) .
N2 Zn1 O3 86.71(17) .
N3 Zn1 O3 89.60(18) .
O2 Zn1 O1 85.84(16) .
N2 Zn1 O1 83.58(16) .
N3 Zn1 O1 97.75(16) .
O3 Zn1 O1 169.51(17) .
O2 Zn1 N1 162.92(17) .
N2 Zn1 N1 79.12(17) .
N3 Zn1 N1 78.41(17) .
O3 Zn1 N1 96.98(18) .
O1 Zn1 N1 77.31(15) .
N1 C1 C2 112.4(5) .
N1 C1 H1A 109.1 .
C2 C1 H1A 109.1 .
N1 C1 H1B 109.1 .
C2 C1 H1B 109.1 .
H1A C1 H1B 107.9 .
C3 C2 N2 120.0 .
C3 C2 C1 124.2(4) .
N2 C2 C1 115.6(4) .
C4 C3 C2 120.0 .
C4 C3 H3 120.0 .
C2 C3 H3 120.0 .
C3 C4 C5 120.0 .
C3 C4 H4 120.0 .
C5 C4 H4 120.0 .
C4 C5 C6 120.0 .
C4 C5 H5 120.0 .
C6 C5 H5 120.0 .
N2 C6 C5 120.0 .
N2 C6 H6 120.0 .
C5 C6 H6 120.0 .
C6 N2 C2 120.0 .
C6 N2 Zn1 125.3(2) .
C2 N2 Zn1 114.5(2) .
C8 C7 N1 111.2(5) .
C8 C7 H7A 109.4 .
N1 C7 H7A 109.4 .
C8 C7 H7B 109.4 .
N1 C7 H7B 109.4 .
H7A C7 H7B 108.0 .
C9 C8 N3 120.0 .
C9 C8 C7 123.9(4) .
N3 C8 C7 115.8(4) .
C8 C9 C10 120.0 .
C8 C9 H9 120.0 .
C10 C9 H9 120.0 .
C11 C10 C9 120.0 .
C11 C10 H10 120.0 .
C9 C10 H10 120.0 .
C12 C11 C10 120.0 .
C12 C11 H11 120.0 .
C10 C11 H11 120.0 .
N3 C12 C11 120.0 .
N3 C12 H12 120.0 .
C11 C12 H12 120.0 .
C12 N3 C8 120.0 .
C12 N3 Zn1 124.5(2) .
C8 N3 Zn1 115.2(2) .
N1 C13 C14 111.4(5) .
N1 C13 H13A 109.3 .
C14 C13 H13A 109.3 .
N1 C13 H13B 109.3 .
C14 C13 H13B 109.3 .
H13A C13 H13B 108.0 .
O1 C14 N4 124.5(5) .
O1 C14 C13 120.6(5) .
N4 C14 C13 114.8(4) .
C16 C15 C20 120.0 .
C16 C15 N4 117.2(3) .
C20 C15 N4 122.8(3) .
C17 C16 C15 120.0 .
C17 C16 H16 120.0 .
C15 C16 H16 120.0 .
C16 C17 C18 120.0 .
C16 C17 H17 120.0 .
C18 C17 H17 120.0 .
C19 C18 C17 120.0 .
C19 C18 C21 119.8(3) .
C17 C18 C21 120.2(3) .
C20 C19 C18 120.0 .
C20 C19 H19 120.0 .
C18 C19 H19 120.0 .
C19 C20 C15 120.0 .
C19 C20 H20 120.0 .
C15 C20 H20 120.0 .
N5 C21 C18 125.4(4) .
N5 C21 S1 116.0(4) .
C18 C21 S1 118.6(3) .
C23 C22 C27 120.0 .
C23 C22 N5 114.6(3) .
C27 C22 N5 125.4(3) .
C22 C23 C24 120.0 .
C22 C23 S1 110.7(2) .
C24 C23 S1 129.3(2) .
C25 C24 C23 120.0 .
C25 C24 H24 120.0 .
C23 C24 H24 120.0 .
C26 C25 C24 120.0 .
C26 C25 H25 120.0 .
C24 C25 H25 120.0 .
C25 C26 C27 120.0 .
C25 C26 H26 120.0 .
C27 C26 H26 120.0 .
C26 C27 C22 120.0 .
C26 C27 H27 120.0 .
C22 C27 H27 120.0 .
C13 N1 C1 112.2(5) .
C13 N1 C7 111.1(5) .
C1 N1 C7 114.2(5) .
C13 N1 Zn1 109.8(3) .
C1 N1 Zn1 104.0(4) .
C7 N1 Zn1 105.0(4) .
C14 N4 C15 128.1(4) .
C14 N4 H4A 115.9 .
C15 N4 H4A 115.9 .
C21 N5 C22 109.8(4) .
O5 N6 O4 119.3(6) .
O5 N6 O4 119.3(6) 2_656
O4 N6 O4 121.5(12) 2_656
C14 O1 Zn1 114.2(3) .
Zn1 O2 H2A 120.2 .
Zn1 O2 H2B 119.2 .
H2A O2 H2B 120.6 .
Zn1 O3 H3A 119.1 .
Zn1 O3 H3B 119.6 .
H3A O3 H3B 121.3 .
N6 O5 H27 139.0 .
O8 N7 O6 123.3(12) .
O8 N7 O7 118.4(11) .
O6 N7 O7 118.2(12) .
O11 N8 O9 119.8(16) .
O11 N8 O10 117.4(16) .
O9 N8 O10 121.1(15) .
O11' N8' O9' 123.6(14) .
O11' N8' O10' 118.3(13) .
O9' N8' O10' 118.0(13) .
C23 S1 C21 88.9(2) .

loop_
_geom_bond_atom_site_label_1
_geom_bond_atom_site_label_2
_geom_bond_distance
_geom_bond_site_symmetry_2
Zn1 O2 2.018(4) .
Zn1 N2 2.086(3) .
Zn1 N3 2.096(3) .
Zn1 O3 2.122(4) .
Zn1 O1 2.189(4) .
Zn1 N1 2.243(5) .
C1 N1 1.464(9) .
C1 C2 1.477(8) .
C1 H1A 0.9700 .
C1 H1B 0.9700 .
C2 C3 1.3900 .
C2 N2 1.3900 .
C3 C4 1.3900 .
C3 H3 0.9300 .
C4 C5 1.3900 .
C4 H4 0.9300 .
C5 C6 1.3900 .
C5 H5 0.9300 .
C6 N2 1.3900 .
C6 H6 0.9300 .
C7 C8 1.465(8) .
C7 N1 1.490(8) .
C7 H7A 0.9700 .
C7 H7B 0.9700 .
C8 C9 1.3900 .
C8 N3 1.3900 .
C9 C10 1.3900 .
C9 H9 0.9300 .
C10 C11 1.3900 .
C10 H10 0.9300 .
C11 C12 1.3900 .
C11 H11 0.9300 .
C12 N3 1.3900 .
C12 H12 0.9300 .
C13 N1 1.462(8) .
C13 C14 1.511(8) .
C13 H13A 0.9700 .
C13 H13B 0.9700 .
C14 O1 1.236(6) .
C14 N4 1.338(7) .
C15 C16 1.3900 .
C15 C20 1.3900 .
C15 N4 1.416(5) .
C16 C17 1.3900 .
C16 H16 0.9300 .
C17 C18 1.3900 .
C17 H17 0.9300 .
C18 C19 1.3900 .
C18 C21 1.478(6) .
C19 C20 1.3900 .
C19 H19 0.9300 .
C20 H20 0.9300 .
C21 N5 1.299(7) .
C21 S1 1.754(5) .
C22 C23 1.3900 .
C22 C27 1.3900 .
C22 N5 1.410(5) .
C23 C24 1.3900 .
C23 S1 1.711(3) .
C24 C25 1.3900 .
C24 H24 0.9300 .
C25 C26 1.3900 .
C25 H25 0.9300 .
C26 C27 1.3900 .
C26 H26 0.9300 .
C27 H27 0.9300 .
N4 H4A 0.8600 .
N6 O5 1.197(12) .
N6 O4 1.231(7) .
N6 O4 1.231(8) 2_656
O2 H2A 0.8587 .
O2 H2B 0.8424 .
O3 H3A 0.8590 .
O3 H3B 0.8510 .
N7 O8 1.185(9) .
N7 O6 1.230(9) .
N7 O7 1.279(9) .
N8 O11 1.246(10) .
N8 O9 1.246(10) .
N8 O10 1.254(10) .
N8' O11' 1.230(9) .
N8' O9' 1.241(9) .
N8' O10' 1.241(10) .

loop_
_geom_torsion_atom_site_label_1
_geom_torsion_atom_site_label_2
_geom_torsion_atom_site_label_3
_geom_torsion_atom_site_label_4
_geom_torsion
_geom_torsion_site_symmetry_1
N1 C1 C2 C3 148.7(4) .
N1 C1 C2 N2 -36.4(6) .
N2 C2 C3 C4 0.0 .
C1 C2 C3 C4 174.6(5) .
C2 C3 C4 C5 0.0 .
C3 C4 C5 C6 0.0 .
C4 C5 C6 N2 0.0 .
C5 C6 N2 C2 0.0 .
C5 C6 N2 Zn1 174.0(3) .
C3 C2 N2 C6 0.0 .
C1 C2 N2 C6 -175.1(5) .
C3 C2 N2 Zn1 -174.6(3) .
C1 C2 N2 Zn1 10.3(4) .
O2 Zn1 N2 C6 -1.8(3) .
N3 Zn1 N2 C6 179.2(3) .
O3 Zn1 N2 C6 97.8(3) .
O1 Zn1 N2 C6 -86.1(3) .
N1 Zn1 N2 C6 -164.4(3) .
O2 Zn1 N2 C2 172.5(2) .
N3 Zn1 N2 C2 -6.5(5) .
O3 Zn1 N2 C2 -87.8(2) .
O1 Zn1 N2 C2 88.2(2) .
N1 Zn1 N2 C2 9.9(2) .
N1 C7 C8 C9 -148.8(4) .
N1 C7 C8 N3 37.5(6) .
N3 C8 C9 C10 0.0 .
C7 C8 C9 C10 -173.5(5) .
C8 C9 C10 C11 0.0 .
C9 C10 C11 C12 0.0 .
C10 C11 C12 N3 0.0 .
C11 C12 N3 C8 0.0 .
C11 C12 N3 Zn1 -172.5(3) .
C9 C8 N3 C12 0.0 .
C7 C8 N3 C12 174.0(4) .
C9 C8 N3 Zn1 173.2(3) .
C7 C8 N3 Zn1 -12.9(4) .
O2 Zn1 N3 C12 2.0(3) .
N2 Zn1 N3 C12 -179.0(3) .
O3 Zn1 N3 C12 -98.2(3) .
O1 Zn1 N3 C12 89.3(2) .
N1 Zn1 N3 C12 164.6(3) .
O2 Zn1 N3 C8 -170.8(2) .
N2 Zn1 N3 C8 8.2(5) .
O3 Zn1 N3 C8 89.0(2) .
O1 Zn1 N3 C8 -83.5(2) .
N1 Zn1 N3 C8 -8.3(2) .
N1 C13 C14 O1 31.2(8) .
N1 C13 C14 N4 -151.2(5) .
C20 C15 C16 C17 0.0 .
N4 C15 C16 C17 -178.7(4) .
C15 C16 C17 C18 0.0 .
C16 C17 C18 C19 0.0 .
C16 C17 C18 C21 179.8(4) .
C17 C18 C19 C20 0.0 .
C21 C18 C19 C20 -179.8(4) .
C18 C19 C20 C15 0.0 .
C16 C15 C20 C19 0.0 .
N4 C15 C20 C19 178.6(4) .
C19 C18 C21 N5 164.0(4) .
C17 C18 C21 N5 -15.8(6) .
C19 C18 C21 S1 -14.9(5) .
C17 C18 C21 S1 165.2(3) .
C27 C22 C23 C24 0.0 .
N5 C22 C23 C24 -178.8(4) .
C27 C22 C23 S1 -179.7(3) .
N5 C22 C23 S1 1.5(3) .
C22 C23 C24 C25 0.0 .
S1 C23 C24 C25 179.6(3) .
C23 C24 C25 C26 0.0 .
C24 C25 C26 C27 0.0 .
C25 C26 C27 C22 0.0 .
C23 C22 C27 C26 0.0 .
N5 C22 C27 C26 178.7(4) .
C14 C13 N1 C1 95.2(6) .
C14 C13 N1 C7 -135.6(5) .
C14 C13 N1 Zn1 -19.9(6) .
C2 C1 N1 C13 -78.0(6) .
C2 C1 N1 C7 154.4(5) .
C2 C1 N1 Zn1 40.5(6) .
C8 C7 N1 C13 78.2(6) .
C8 C7 N1 C1 -153.7(5) .
C8 C7 N1 Zn1 -40.4(6) .
O2 Zn1 N1 C13 -2.2(9) .
N2 Zn1 N1 C13 93.1(4) .
N3 Zn1 N1 C13 -93.5(4) .
O3 Zn1 N1 C13 178.4(4) .
O1 Zn1 N1 C13 7.3(4) .
O2 Zn1 N1 C1 -122.4(7) .
N2 Zn1 N1 C1 -27.1(4) .
N3 Zn1 N1 C1 146.4(4) .
O3 Zn1 N1 C1 58.2(4) .
O1 Zn1 N1 C1 -112.9(4) .
O2 Zn1 N1 C7 117.3(7) .
N2 Zn1 N1 C7 -147.3(4) .
N3 Zn1 N1 C7 26.1(4) .
O3 Zn1 N1 C7 -62.1(4) .
O1 Zn1 N1 C7 126.9(4) .
O1 C14 N4 C15 1.2(9) .
C13 C14 N4 C15 -176.3(5) .
C16 C15 N4 C14 -164.9(5) .
C20 C15 N4 C14 16.4(7) .
C18 C21 N5 C22 -178.6(4) .
S1 C21 N5 C22 0.3(5) .
C23 C22 N5 C21 -1.2(5) .
C27 C22 N5 C21 -179.9(3) .
N4 C14 O1 Zn1 158.0(5) .
C13 C14 O1 Zn1 -24.7(7) .
O2 Zn1 O1 C14 -173.8(4) .
N2 Zn1 O1 C14 -71.3(4) .
N3 Zn1 O1 C14 85.2(4) .
O3 Zn1 O1 C14 -48.9(11) .
N1 Zn1 O1 C14 9.0(4) .
O4 N6 O5 H27 -118.2 .
O4 N6 O5 H27 61.9 2_656
C22 C23 S1 C21 -1.1(3) .
C24 C23 S1 C21 179.3(3) .
N5 C21 S1 C23 0.4(4) .
C18 C21 S1 C23 179.5(4) .
